data_1548898
loop_
_publ_author_name
'Call, Arnau'
'Franco, Federico'
'Kandoth, Noufal'
'Fern\'andez, Sergio'
'Gonz\'alez-B\'ejar, Mar\'ia'
'P\'erez-Prieto, Julia'
'Luis, Josep M.'
'Lloret-Fillol, Julio'

_publ_section_title
;
 Understanding light-driven H<sub>2</sub> evolution through the electronic
 tuning of aminopyridine cobalt complexes.
;
_journal_issue 9
_journal_name_full 'Chemical science'
_journal_page_first 2609
_journal_page_last 2619
_journal_paper_doi 10.1039/c7sc04328g
_journal_volume 9
_journal_year 2018
_chemical_absolute_configuration ad
_chemical_formula_sum 'C19 H28 Co F6 N4 O8 S2'
_chemical_formula_weight 677.50
_space_group_IT_number 9
_space_group_name_Hall 'C -2yc'
_space_group_name_H-M_alt 'C 1 c 1'
_symmetry_cell_setting monoclinic
_symmetry_space_group_name_Hall 'C -2yc'
_symmetry_space_group_name_H-M 'C 1 c 1'
_atom_sites_solution_hydrogens geom
_audit_creation_method SHELXL-2014
_audit_update_record
;
2017-10-05 deposited with the CCDC.
2018-02-09 downloaded from the CCDC.
;
_cell_angle_alpha 90
_cell_angle_beta 96.927(5)
_cell_angle_gamma 90
_cell_formula_units_Z 4
_cell_length_a 12.8115(16)
_cell_length_b 24.0973(19)
_cell_length_c 8.7902(10)
_cell_measurement_reflns_used 1640
_cell_measurement_temperature 100(2)
_cell_measurement_theta_max 32.50
_cell_measurement_theta_min 2.80
_cell_volume 2693.9(5)
_computing_cell_refinement 'Bruker APEX2 v2014.9-0'
_computing_data_collection 'Bruker APEX2 v2014.9-0'
_computing_data_reduction 'Bruker SAINT V7.60A'
_computing_molecular_graphics 'Bruker SHELXTL'
_computing_publication_material 'Bruker SHELXTL'
_computing_structure_refinement 'SHELXL-2014 (Sheldrick, 2014)'
_computing_structure_solution Sir2011
_diffrn_ambient_temperature 100(2)
_diffrn_detector_area_resol_mean 512
_diffrn_detector_type '4K CCD area detector APEX II'
_diffrn_measured_fraction_theta_full 1.000
_diffrn_measured_fraction_theta_max 0.920
_diffrn_measurement_device_type 'APEX DUO Kappa 4-axis goniometer'
_diffrn_measurement_method
;
 Fullsphere data collection, phi and omega scans
;
_diffrn_measurement_specimen_support 'magnetic support with MicroMount'
_diffrn_radiation_monochromator 'Quazar MX Multilayer Optics'
_diffrn_radiation_type MoK\a
_diffrn_radiation_wavelength 0.71073
_diffrn_reflns_av_R_equivalents 0.0251
_diffrn_reflns_av_unetI/netI 0.0398
_diffrn_reflns_Laue_measured_fraction_full 1.000
_diffrn_reflns_Laue_measured_fraction_max 0.920
_diffrn_reflns_limit_h_max 19
_diffrn_reflns_limit_h_min -19
_diffrn_reflns_limit_k_max 36
_diffrn_reflns_limit_k_min -25
_diffrn_reflns_limit_l_max 6
_diffrn_reflns_limit_l_min -12
_diffrn_reflns_number 16431
_diffrn_reflns_point_group_measured_fraction_full 0.754
_diffrn_reflns_point_group_measured_fraction_max 0.632
_diffrn_reflns_theta_full 25.242
_diffrn_reflns_theta_max 32.527
_diffrn_reflns_theta_min 1.811
_diffrn_source 'Microfocus source E025 IuS'
_diffrn_source_current 0.6
_diffrn_source_power 50
_diffrn_source_size '0.2 mm x 0.2 mm fine focus'
_diffrn_source_type 'Bruker APEX DUO'
_exptl_absorpt_coefficient_mu 0.885
_exptl_absorpt_correction_T_max 0.7464
_exptl_absorpt_correction_T_min 0.6233
_exptl_absorpt_correction_type multi-scan
_exptl_absorpt_process_details 'SADABS 2014/4'
_exptl_crystal_colour brown
_exptl_crystal_density_diffrn 1.670
_exptl_crystal_description block
_exptl_crystal_F_000 1388
_exptl_crystal_size_max 0.30
_exptl_crystal_size_mid 0.30
_exptl_crystal_size_min 0.15
_refine_diff_density_max 0.377
_refine_diff_density_min -0.373
_refine_diff_density_rms 0.071
_refine_ls_abs_structure_details
;
 Flack x determined using 1521 quotients [(I+)-(I-)]/[(I+)+(I-)]
 (Parsons, Flack and Wagner, Acta Cryst. B69 (2013) 249-259).
;
_refine_ls_abs_structure_Flack 0.019(6)
_refine_ls_extinction_method none
_refine_ls_goodness_of_fit_ref 1.034
_refine_ls_hydrogen_treatment constr
_refine_ls_matrix_type full
_refine_ls_number_parameters 364
_refine_ls_number_reflns 6178
_refine_ls_number_restraints 2
_refine_ls_restrained_S_all 1.034
_refine_ls_R_factor_all 0.0280
_refine_ls_R_factor_gt 0.0259
_refine_ls_shift/su_max 0.003
_refine_ls_shift/su_mean 0.000
_refine_ls_structure_factor_coef Fsqd
_refine_ls_weighting_details 'w=1/[\s^2^(Fo^2^)+(0.0310P)^2^] where P=(Fo^2^+2Fc^2^)/3'
_refine_ls_weighting_scheme calc
_refine_ls_wR_factor_gt 0.0595
_refine_ls_wR_factor_ref 0.0605
_reflns_Friedel_coverage 0.372
_reflns_Friedel_fraction_full 0.508
_reflns_Friedel_fraction_max 0.344
_reflns_number_gt 5863
_reflns_number_total 6178
_reflns_threshold_expression 'I > 2\s(I)'
_cod_data_source_file c7sc04328g2.cif
_cod_data_source_block mo_Co4CO2Et_Py_0m
_cod_depositor_comments
;
The following automatic conversions were performed:

'_symmetry_cell_setting' value 'Monoclinic' changed to 'monoclinic'
according to
/home/data/users/saulius/crontab/automatic-downloads/rss-feeds/RSC/lib/dictionaries/cif_core.dic
dictionary named 'cif_core.dic' version 2.4.2 from 2011-04-26.

Automatic conversion script
Id: cif_fix_values 4973 2017-02-22 13:04:09Z antanas 

 Adding full bibliography for 1548897--1548902.cif.
;
_cod_original_sg_symbol_H-M Cc
_cod_database_code 1548898
_shelx_space_group_comment
;
The symmetry employed for this shelxl refinement is uniquely defined
by the following loop, which should always be used as a source of
symmetry information in preference to the above space-group names.
They are only intended as comments.
;
_shelx_estimated_absorpt_t_min 0.777
_shelx_estimated_absorpt_t_max 0.879
_shelxl_version_number 2014-3

loop_
_space_group_symop_operation_xyz
'x, y, z'
'x, -y, z+1/2'
'x+1/2, y+1/2, z'
'x+1/2, -y+1/2, z+1/2'

loop_
_atom_site_label
_atom_site_type_symbol
_atom_site_fract_x
_atom_site_fract_y
_atom_site_fract_z
_atom_site_U_iso_or_equiv
_atom_site_adp_type
_atom_site_occupancy
_atom_site_site_symmetry_order
_atom_site_calc_flag
_atom_site_refinement_flags_posn
_atom_site_refinement_flags_adp
Co1 Co 0.63949(2) 0.66201(2) 0.89749(3) 0.01041(6) Uani 1 1 d . .
S1 S 0.83444(4) 0.67688(2) 0.65639(5) 0.01406(10) Uani 1 1 d . .
S2 S 0.50738(4) 0.60152(2) 0.58466(5) 0.01327(10) Uani 1 1 d . .
N1 N 0.72423(14) 0.71152(8) 1.07395(19) 0.0138(3) Uani 1 1 d . .
N2 N 0.53015(16) 0.65651(8) 1.0652(2) 0.0160(4) Uani 1 1 d . .
N3 N 0.71258(15) 0.59374(8) 1.0255(2) 0.0144(3) Uani 1 1 d . .
N4 N 0.63283(13) 0.74176(7) 0.79562(19) 0.0129(3) Uani 1 1 d . .
O1 O 0.62543(13) 0.90605(6) 0.45610(17) 0.0180(3) Uani 1 1 d . .
O2 O 0.72754(16) 0.93643(7) 0.66631(19) 0.0286(4) Uani 1 1 d . .
O3 O 0.76174(14) 0.64820(7) 0.74454(18) 0.0167(3) Uani 1 1 d . .
O4 O 0.78559(14) 0.70838(7) 0.52905(18) 0.0223(4) Uani 1 1 d . .
O5 O 0.92100(14) 0.70290(8) 0.7497(2) 0.0269(4) Uani 1 1 d . .
O6 O 0.53528(13) 0.62140(7) 0.74137(17) 0.0188(3) Uani 1 1 d . .
O7 O 0.45909(15) 0.64331(7) 0.48282(19) 0.0247(4) Uani 1 1 d . .
O8 O 0.58459(15) 0.56724(8) 0.5277(2) 0.0282(4) Uani 1 1 d . .
C1 C 0.77654(17) 0.75652(9) 0.9987(2) 0.0144(4) Uani 1 1 d . .
H1A H 0.8428 0.7426 0.9654 0.017 Uiso 1 1 calc R U
H1B H 0.7941 0.7872 1.0723 0.017 Uiso 1 1 calc R U
C2 C 0.70503(17) 0.77786(9) 0.8610(2) 0.0133(4) Uani 1 1 d . .
C3 C 0.71834(17) 0.82977(9) 0.8000(2) 0.0146(4) Uani 1 1 d . .
H3 H 0.7685 0.8549 0.8497 0.018 Uiso 1 1 calc R U
C4 C 0.65707(17) 0.84477(9) 0.6643(2) 0.0143(4) Uani 1 1 d . .
C5 C 0.58421(16) 0.80739(9) 0.5941(2) 0.0144(4) Uani 1 1 d . .
H5 H 0.5427 0.8163 0.5003 0.017 Uiso 1 1 calc R U
C6 C 0.57386(16) 0.75675(9) 0.6649(2) 0.0145(4) Uani 1 1 d . .
H6 H 0.5227 0.7314 0.6191 0.017 Uiso 1 1 calc R U
C7 C 0.67473(18) 0.90105(9) 0.5979(2) 0.0164(4) Uani 1 1 d . .
C8 C 0.64256(18) 0.73543(9) 1.1615(2) 0.0174(4) Uani 1 1 d . .
H8A H 0.6028 0.7643 1.0989 0.021 Uiso 1 1 calc R U
H8B H 0.6769 0.7532 1.2561 0.021 Uiso 1 1 calc R U
C9 C 0.56770(19) 0.69117(10) 1.2032(2) 0.0190(4) Uani 1 1 d . .
H9A H 0.6036 0.6672 1.2847 0.023 Uiso 1 1 calc R U
H9B H 0.5067 0.7088 1.2432 0.023 Uiso 1 1 calc R U
C10 C 0.53282(19) 0.59665(9) 1.1038(3) 0.0182(4) Uani 1 1 d . .
H10A H 0.4995 0.5752 1.0149 0.022 Uiso 1 1 calc R U
H10B H 0.4921 0.5901 1.1909 0.022 Uiso 1 1 calc R U
C11 C 0.64490(19) 0.57682(10) 1.1459(2) 0.0185(4) Uani 1 1 d . .
H11A H 0.6737 0.5929 1.2459 0.022 Uiso 1 1 calc R U
H11B H 0.6456 0.5359 1.1561 0.022 Uiso 1 1 calc R U
C12 C 0.81435(17) 0.61905(9) 1.0916(2) 0.0164(4) Uani 1 1 d . .
H12A H 0.8592 0.6249 1.0088 0.020 Uiso 1 1 calc R U
H12B H 0.8514 0.5931 1.1669 0.020 Uiso 1 1 calc R U
C13 C 0.79863(18) 0.67465(9) 1.1705(2) 0.0163(4) Uani 1 1 d . .
H13A H 0.7712 0.6677 1.2693 0.020 Uiso 1 1 calc R U
H13B H 0.8674 0.6936 1.1926 0.020 Uiso 1 1 calc R U
C14 C 0.42255(19) 0.67351(11) 1.0038(3) 0.0244(5) Uani 1 1 d . .
H14A H 0.3757 0.6688 1.0831 0.037 Uiso 1 1 calc R U
H14B H 0.3977 0.6504 0.9150 0.037 Uiso 1 1 calc R U
H14C H 0.4229 0.7125 0.9726 0.037 Uiso 1 1 calc R U
C15 C 0.6402(2) 0.95901(9) 0.3800(3) 0.0197(4) Uani 1 1 d . .
H15A H 0.6324 0.9534 0.2676 0.024 Uiso 1 1 calc R U
H15B H 0.7120 0.9731 0.4122 0.024 Uiso 1 1 calc R U
C16 C 0.5606(2) 1.00112(10) 0.4200(3) 0.0286(6) Uani 1 1 d . .
H16A H 0.5711 1.0083 0.5305 0.043 Uiso 1 1 calc R U
H16B H 0.4894 0.9867 0.3910 0.043 Uiso 1 1 calc R U
H16C H 0.5695 1.0357 0.3644 0.043 Uiso 1 1 calc R U
C18 C 0.89756(19) 0.61932(10) 0.5681(2) 0.0193(4) Uani 1 1 d . .
C19 C 0.3995(2) 0.55503(11) 0.6131(3) 0.0232(5) Uani 1 1 d . .
C20 C 0.73268(19) 0.54464(9) 0.9316(3) 0.0195(4) Uani 1 1 d . .
H20A H 0.7754 0.5177 0.9953 0.029 Uiso 1 1 calc R U
H20B H 0.7703 0.5562 0.8463 0.029 Uiso 1 1 calc R U
H20C H 0.6656 0.5276 0.8913 0.029 Uiso 1 1 calc R U
F1 F 0.82919(12) 0.59024(6) 0.47379(16) 0.0259(3) Uani 1 1 d . .
F2 F 0.94249(13) 0.58426(7) 0.67365(17) 0.0368(4) Uani 1 1 d . .
F3 F 0.97113(13) 0.63773(8) 0.48528(19) 0.0352(4) Uani 1 1 d . .
F4 F 0.43043(16) 0.51630(7) 0.71674(19) 0.0415(4) Uani 1 1 d . .
F5 F 0.36547(16) 0.52941(8) 0.48319(19) 0.0471(5) Uani 1 1 d . .
F6 F 0.31991(13) 0.58222(8) 0.6610(2) 0.0400(4) Uani 1 1 d . .

loop_
_atom_site_aniso_label
_atom_site_aniso_U_11
_atom_site_aniso_U_22
_atom_site_aniso_U_33
_atom_site_aniso_U_23
_atom_site_aniso_U_13
_atom_site_aniso_U_12
Co1 0.01173(11) 0.01010(12) 0.00937(10) 0.00037(11) 0.00111(8) -0.00046(10)
S1 0.0149(2) 0.0166(3) 0.0109(2) -0.00009(19) 0.00248(17) -0.00141(19)
S2 0.0125(2) 0.0152(2) 0.0120(2) -0.00086(18) 0.00109(16) -0.00212(18)
N1 0.0159(8) 0.0141(9) 0.0113(7) 0.0008(6) 0.0017(6) -0.0005(7)
N2 0.0166(9) 0.0162(10) 0.0161(8) -0.0017(7) 0.0055(7) 0.0000(7)
N3 0.0189(9) 0.0129(9) 0.0117(7) -0.0002(7) 0.0027(6) 0.0004(7)
N4 0.0126(8) 0.0119(8) 0.0139(7) -0.0002(6) 0.0003(6) 0.0009(6)
O1 0.0221(8) 0.0143(8) 0.0160(7) 0.0034(6) -0.0038(6) -0.0047(6)
O2 0.0404(11) 0.0191(9) 0.0226(8) 0.0045(7) -0.0112(8) -0.0119(8)
O3 0.0187(8) 0.0173(8) 0.0155(7) 0.0020(6) 0.0073(6) 0.0004(6)
O4 0.0318(10) 0.0198(9) 0.0158(7) 0.0039(6) 0.0046(6) 0.0053(7)
O5 0.0222(9) 0.0339(10) 0.0242(8) -0.0081(8) 0.0011(7) -0.0093(7)
O6 0.0193(8) 0.0229(9) 0.0141(7) -0.0042(6) 0.0016(6) -0.0067(6)
O7 0.0272(9) 0.0242(9) 0.0216(8) 0.0086(7) -0.0014(7) -0.0025(7)
O8 0.0217(9) 0.0334(10) 0.0306(9) -0.0110(8) 0.0075(7) 0.0039(8)
C1 0.0174(10) 0.0138(10) 0.0113(8) 0.0002(7) -0.0013(7) -0.0028(8)
C2 0.0134(9) 0.0150(10) 0.0116(8) -0.0015(7) 0.0013(7) 0.0016(7)
C3 0.0157(10) 0.0140(10) 0.0138(9) -0.0014(7) 0.0000(7) -0.0030(8)
C4 0.0139(9) 0.0132(10) 0.0155(9) 0.0001(7) 0.0005(7) 0.0002(7)
C5 0.0136(9) 0.0133(10) 0.0155(9) 0.0006(8) -0.0020(7) 0.0010(7)
C6 0.0127(9) 0.0141(10) 0.0157(9) 0.0002(7) -0.0024(7) -0.0003(7)
C7 0.0165(10) 0.0168(11) 0.0154(9) 0.0022(8) -0.0001(7) -0.0015(8)
C8 0.0229(11) 0.0162(11) 0.0139(9) -0.0026(8) 0.0049(8) -0.0002(8)
C9 0.0250(12) 0.0182(11) 0.0152(9) -0.0028(8) 0.0083(8) -0.0011(9)
C10 0.0249(11) 0.0148(11) 0.0163(9) -0.0006(8) 0.0083(8) -0.0052(8)
C11 0.0264(12) 0.0160(11) 0.0136(9) 0.0023(8) 0.0056(8) -0.0016(9)
C12 0.0173(10) 0.0176(11) 0.0135(9) 0.0016(8) -0.0014(8) 0.0026(8)
C13 0.0194(10) 0.0170(11) 0.0115(8) 0.0014(8) -0.0025(7) -0.0005(8)
C14 0.0139(10) 0.0288(13) 0.0314(12) -0.0033(10) 0.0069(9) 0.0021(9)
C15 0.0231(10) 0.0183(10) 0.0170(10) 0.0060(9) -0.0008(8) -0.0042(10)
C16 0.0445(16) 0.0177(13) 0.0230(11) 0.0008(10) 0.0010(11) 0.0033(11)
C18 0.0183(10) 0.0246(12) 0.0156(9) 0.0016(8) 0.0046(8) 0.0042(9)
C19 0.0250(12) 0.0262(13) 0.0180(10) -0.0014(9) 0.0009(9) -0.0126(9)
C20 0.0261(12) 0.0144(11) 0.0183(9) -0.0007(8) 0.0041(8) 0.0021(9)
F1 0.0358(9) 0.0190(7) 0.0225(7) -0.0049(6) 0.0023(6) 0.0008(6)
F2 0.0390(9) 0.0460(10) 0.0245(8) 0.0066(7) 0.0004(7) 0.0283(8)
F3 0.0285(9) 0.0439(10) 0.0374(9) -0.0050(8) 0.0214(7) -0.0021(8)
F4 0.0631(12) 0.0239(8) 0.0367(9) 0.0116(7) 0.0026(8) -0.0169(8)
F5 0.0545(12) 0.0593(12) 0.0268(8) -0.0162(8) 0.0018(8) -0.0399(10)
F6 0.0209(8) 0.0511(11) 0.0505(11) -0.0042(9) 0.0141(7) -0.0115(8)

loop_
_atom_type_symbol
_atom_type_description
_atom_type_scat_dispersion_real
_atom_type_scat_dispersion_imag
_atom_type_scat_source
C C 0.0033 0.0016 'International Tables Vol C Tables 4.2.6.8 and 6.1.1.4'
H H 0.0000 0.0000 'International Tables Vol C Tables 4.2.6.8 and 6.1.1.4'
N N 0.0061 0.0033 'International Tables Vol C Tables 4.2.6.8 and 6.1.1.4'
O O 0.0106 0.0060 'International Tables Vol C Tables 4.2.6.8 and 6.1.1.4'
F F 0.0171 0.0103 'International Tables Vol C Tables 4.2.6.8 and 6.1.1.4'
S S 0.1246 0.1234 'International Tables Vol C Tables 4.2.6.8 and 6.1.1.4'
Co Co 0.3494 0.9721 'International Tables Vol C Tables 4.2.6.8 and 6.1.1.4'

loop_
_geom_angle_atom_site_label_1
_geom_angle_atom_site_label_2
_geom_angle_atom_site_label_3
_geom_angle
O6 Co1 N4 99.25(7)
O6 Co1 N1 169.72(7)
N4 Co1 N1 78.00(7)
O6 Co1 N3 101.15(7)
N4 Co1 N3 155.68(7)
N1 Co1 N3 84.06(7)
O6 Co1 N2 90.23(7)
N4 Co1 N2 110.39(7)
N1 Co1 N2 81.59(7)
N3 Co1 N2 82.69(7)
O6 Co1 O3 88.44(6)
N4 Co1 O3 82.81(6)
N1 Co1 O3 100.94(7)
N3 Co1 O3 84.65(7)
N2 Co1 O3 166.77(7)
O4 S1 O5 116.60(11)
O4 S1 O3 114.85(10)
O5 S1 O3 113.69(10)
O4 S1 C18 104.17(10)
O5 S1 C18 102.86(11)
O3 S1 C18 102.13(11)
O8 S2 O7 116.89(11)
O8 S2 O6 114.83(10)
O7 S2 O6 113.30(11)
O8 S2 C19 105.20(12)
O7 S2 C19 103.90(11)
O6 S2 C19 100.12(10)
C1 N1 C8 109.48(17)
C1 N1 C13 113.58(17)
C8 N1 C13 112.19(16)
C1 N1 Co1 107.63(12)
C8 N1 Co1 105.27(13)
C13 N1 Co1 108.24(12)
C14 N2 C10 110.40(19)
C14 N2 C9 109.55(19)
C10 N2 C9 111.10(18)
C14 N2 Co1 112.82(16)
C10 N2 Co1 102.56(14)
C9 N2 Co1 110.27(14)
C20 N3 C12 109.93(18)
C20 N3 C11 109.20(18)
C12 N3 C11 112.80(16)
C20 N3 Co1 114.51(13)
C12 N3 Co1 101.33(13)
C11 N3 Co1 108.97(14)
C6 N4 C2 118.47(18)
C6 N4 Co1 126.46(14)
C2 N4 Co1 114.52(13)
C7 O1 C15 115.70(17)
S1 O3 Co1 142.98(11)
S2 O6 Co1 148.76(11)
N1 C1 C2 110.12(17)
N4 C2 C3 122.04(18)
N4 C2 C1 116.05(18)
C3 C2 C1 121.76(19)
C2 C3 C4 118.97(19)
C5 C4 C3 119.43(19)
C5 C4 C7 122.51(19)
C3 C4 C7 118.04(19)
C6 C5 C4 117.94(18)
N4 C6 C5 123.11(19)
O2 C7 O1 125.3(2)
O2 C7 C4 123.14(19)
O1 C7 C4 111.57(18)
N1 C8 C9 111.05(18)
N2 C9 C8 110.34(18)
N2 C10 C11 110.96(19)
N3 C11 C10 110.63(18)
N3 C12 C13 112.16(18)
N1 C13 C12 111.92(16)
O1 C15 C16 110.6(2)
F1 C18 F2 107.2(2)
F1 C18 F3 106.85(18)
F2 C18 F3 108.4(2)
F1 C18 S1 111.91(16)
F2 C18 S1 111.24(15)
F3 C18 S1 110.96(18)
F6 C19 F5 108.6(2)
F6 C19 F4 107.8(2)
F5 C19 F4 107.6(2)
F6 C19 S2 111.49(18)
F5 C19 S2 110.19(17)
F4 C19 S2 110.98(17)

loop_
_geom_bond_atom_site_label_1
_geom_bond_atom_site_label_2
_geom_bond_distance
Co1 O6 2.0450(15)
Co1 N4 2.1175(17)
Co1 N1 2.1451(17)
Co1 N3 2.1436(18)
Co1 N2 2.157(2)
Co1 O3 2.2089(17)
S1 O4 1.4324(16)
S1 O5 1.4408(17)
S1 O3 1.4559(18)
S1 C18 1.825(2)
S2 O8 1.4250(19)
S2 O7 1.4368(17)
S2 O6 1.4615(15)
S2 C19 1.819(2)
N1 C1 1.473(3)
N1 C8 1.488(3)
N1 C13 1.491(3)
N2 C14 1.477(3)
N2 C10 1.481(3)
N2 C9 1.503(3)
N3 C20 1.482(3)
N3 C12 1.492(3)
N3 C11 1.504(3)
N4 C6 1.346(2)
N4 C2 1.347(3)
O1 C7 1.333(2)
O1 C15 1.464(3)
O2 C7 1.203(3)
C1 C2 1.517(3)
C2 C3 1.380(3)
C3 C4 1.394(3)
C4 C5 1.387(3)
C4 C7 1.504(3)
C5 C6 1.383(3)
C8 C9 1.509(3)
C10 C11 1.516(3)
C12 C13 1.533(3)
C15 C16 1.510(4)
C18 F1 1.331(3)
C18 F2 1.333(3)
C18 F3 1.335(3)
C19 F6 1.323(3)
C19 F5 1.325(3)
C19 F4 1.331(3)

loop_
_geom_torsion_atom_site_label_1
_geom_torsion_atom_site_label_2
_geom_torsion_atom_site_label_3
_geom_torsion_atom_site_label_4
_geom_torsion
O4 S1 O3 Co1 -66.86(19)
O5 S1 O3 Co1 71.05(19)
C18 S1 O3 Co1 -178.91(16)
O8 S2 O6 Co1 54.9(2)
O7 S2 O6 Co1 -83.0(2)
C19 S2 O6 Co1 167.0(2)
C8 N1 C1 C2 -75.1(2)
C13 N1 C1 C2 158.65(17)
Co1 N1 C1 C2 38.8(2)
C6 N4 C2 C3 1.5(3)
Co1 N4 C2 C3 173.63(17)
C6 N4 C2 C1 -173.99(18)
Co1 N4 C2 C1 -1.9(2)
N1 C1 C2 N4 -25.5(3)
N1 C1 C2 C3 159.0(2)
N4 C2 C3 C4 -1.7(3)
C1 C2 C3 C4 173.5(2)
C2 C3 C4 C5 0.2(3)
C2 C3 C4 C7 -178.6(2)
C3 C4 C5 C6 1.5(3)
C7 C4 C5 C6 -179.8(2)
C2 N4 C6 C5 0.3(3)
Co1 N4 C6 C5 -170.78(17)
C4 C5 C6 N4 -1.8(3)
C15 O1 C7 O2 1.2(4)
C15 O1 C7 C4 -178.5(2)
C5 C4 C7 O2 170.3(2)
C3 C4 C7 O2 -11.0(4)
C5 C4 C7 O1 -10.0(3)
C3 C4 C7 O1 168.7(2)
C1 N1 C8 C9 164.24(16)
C13 N1 C8 C9 -68.7(2)
Co1 N1 C8 C9 48.79(18)
C14 N2 C9 C8 -102.5(2)
C10 N2 C9 C8 135.2(2)
Co1 N2 C9 C8 22.2(2)
N1 C8 C9 N2 -48.4(2)
C14 N2 C10 C11 172.09(19)
C9 N2 C10 C11 -66.2(2)
Co1 N2 C10 C11 51.64(19)
C20 N3 C11 C10 -104.6(2)
C12 N3 C11 C10 132.86(19)
Co1 N3 C11 C10 21.2(2)
N2 C10 C11 N3 -50.8(2)
C20 N3 C12 C13 171.78(18)
C11 N3 C12 C13 -66.1(2)
Co1 N3 C12 C13 50.27(18)
C1 N1 C13 C12 -103.6(2)
C8 N1 C13 C12 131.6(2)
Co1 N1 C13 C12 15.9(2)
N3 C12 C13 N1 -46.9(2)
C7 O1 C15 C16 -86.5(2)
O4 S1 C18 F1 -56.85(18)
O5 S1 C18 F1 -178.95(16)
O3 S1 C18 F1 62.99(17)
O4 S1 C18 F2 -176.78(17)
O5 S1 C18 F2 61.12(19)
O3 S1 C18 F2 -56.95(18)
O4 S1 C18 F3 62.41(18)
O5 S1 C18 F3 -59.69(17)
O3 S1 C18 F3 -177.76(15)
O8 S2 C19 F6 -177.66(16)
O7 S2 C19 F6 -54.30(19)
O6 S2 C19 F6 62.96(18)
O8 S2 C19 F5 -57.0(2)
O7 S2 C19 F5 66.3(2)
O6 S2 C19 F5 -176.41(19)
O8 S2 C19 F4 62.1(2)
O7 S2 C19 F4 -174.53(18)
O6 S2 C19 F4 -57.27(19)
